data_4303783
loop_
_publ_author_name
'Vincent J. Catalano'
'Adam L. Moore'
'Jason Shearer'
'Jineun Kim'

_publ_contact_author_address
;
Department of Chemistry
University of Nevada
Reno, NV  89557
;
_publ_contact_author_email vjc@unr.edu
_publ_contact_author_name 'Professor Vincent J. Catalano'
_publ_contact_author_phone '775 784 1329'
_publ_section_title
;
Luminescent Copper(I) Halide Butterfly Dimers Coordinated to
[Au(CH3imCH2py)2]BF4 and [Au(CH3imCH2quin)2]BF4
;
_journal_name_full 'Inorganic Chemistry'
_journal_page_first 11362
_journal_page_last 11375
_journal_paper_doi 10.1021/ic901914n
_journal_volume 48
_journal_year 2009
_chemical_formula_sum 'C35 H31 Au B Br2 Cu2 F4 N7'
_chemical_formula_weight 1120.34
_chemical_name_common 5
_chemical_name_systematic ?
_space_group_IT_number 2
_symmetry_cell_setting triclinic
_symmetry_space_group_name_Hall '-P 1'
_symmetry_space_group_name_H-M 'P -1'
_atom_sites_solution_hydrogens geom
_atom_sites_solution_primary direct
_atom_sites_solution_secondary difmap
_audit_creation_method SHELXL-97
_audit_update_record
;
2009-09-24 # Formatted by publCIF
;
_cell_angle_alpha 102.572(5)
_cell_angle_beta 102.612(5)
_cell_angle_gamma 101.806(5)
_cell_formula_units_Z 2
_cell_length_a 10.4526(7)
_cell_length_b 11.8432(9)
_cell_length_c 15.7913(11)
_cell_measurement_reflns_used 3457
_cell_measurement_temperature 100(2)
_cell_measurement_theta_max 27.435
_cell_measurement_theta_min 2.3715
_cell_volume 1795.5(2)
_computing_cell_refinement 'SAINT (Bruker, 2007)'
_computing_data_collection 'Apex 2 (Bruker 2009)'
_computing_data_reduction 'SAINT (Bruker, 2007)'
_computing_structure_refinement 'SHELXL-97 (Sheldrick, 2008)'
_computing_structure_solution 'SHELXS-97 (Sheldrick, 2008)'
_diffrn_ambient_temperature 100(2)
_diffrn_measured_fraction_theta_full 0.985
_diffrn_measured_fraction_theta_max 0.985
_diffrn_measurement_device_type 'Bruker Smart Apex CCD'
_diffrn_measurement_method '\w and \y scans'
_diffrn_radiation_monochromator graphite
_diffrn_radiation_source 'fine-focus sealed tube'
_diffrn_radiation_type MoK\a
_diffrn_radiation_wavelength 0.71073
_diffrn_reflns_av_R_equivalents 0.1027
_diffrn_reflns_av_sigmaI/netI 0.1111
_diffrn_reflns_limit_h_max 12
_diffrn_reflns_limit_h_min -12
_diffrn_reflns_limit_k_max 14
_diffrn_reflns_limit_k_min -14
_diffrn_reflns_limit_l_max 18
_diffrn_reflns_limit_l_min -18
_diffrn_reflns_number 21762
_diffrn_reflns_theta_full 25.00
_diffrn_reflns_theta_max 25.00
_diffrn_reflns_theta_min 1.96
_exptl_absorpt_coefficient_mu 7.533
_exptl_absorpt_correction_T_max 0.9492
_exptl_absorpt_correction_T_min 0.1412
_exptl_absorpt_correction_type multi-scan
_exptl_absorpt_process_details 'SADABS (Sheldrick)'
_exptl_crystal_colour colourless
_exptl_crystal_density_diffrn 2.072
_exptl_crystal_density_method 'not measured'
_exptl_crystal_description needle
_exptl_crystal_F_000 1076
_exptl_crystal_size_max 0.43
_exptl_crystal_size_mid 0.02
_exptl_crystal_size_min 0.01
_refine_diff_density_max 2.035
_refine_diff_density_min -2.482
_refine_diff_density_rms 0.276
_refine_ls_extinction_coef 0.0035(4)
_refine_ls_extinction_expression Fc^*^=kFc[1+0.001xFc^2^\l^3^/sin(2\q)]^-1/4^
_refine_ls_extinction_method SHELXL
_refine_ls_goodness_of_fit_ref 1.008
_refine_ls_hydrogen_treatment constr
_refine_ls_matrix_type full
_refine_ls_number_parameters 472
_refine_ls_number_reflns 6225
_refine_ls_number_restraints 24
_refine_ls_restrained_S_all 1.006
_refine_ls_R_factor_all 0.0996
_refine_ls_R_factor_gt 0.0606
_refine_ls_shift/su_max 0.001
_refine_ls_shift/su_mean 0.000
_refine_ls_structure_factor_coef Fsqd
_refine_ls_weighting_details 'calc w=1/[\s^2^(Fo^2^)+(0.0921P)^2^+0.0000P] where P=(Fo^2^+2Fc^2^)/3'
_refine_ls_weighting_scheme calc
_refine_ls_wR_factor_gt 0.1470
_refine_ls_wR_factor_ref 0.1613
_reflns_number_gt 4393
_reflns_number_total 6225
_reflns_threshold_expression >2sigma(I)
_cod_data_source_file ic901914n_si_001_3.cif
_cod_data_source_block alm128
_cod_database_code 4303783

loop_
_symmetry_equiv_pos_as_xyz
'x, y, z'
'-x, -y, -z'

loop_
_atom_site_label
_atom_site_type_symbol
_atom_site_fract_x
_atom_site_fract_y
_atom_site_fract_z
_atom_site_U_iso_or_equiv
_atom_site_adp_type
_atom_site_occupancy
_atom_site_symmetry_multiplicity
_atom_site_calc_flag
_atom_site_refinement_flags
_atom_site_disorder_assembly
_atom_site_disorder_group
Au1 Au 1.44869(4) 1.34680(4) 1.41699(3) 0.01667(19) Uani 1 1 d . . .
Cu1 Cu 1.22093(14) 1.20914(14) 1.26204(11) 0.0218(4) Uani 1 1 d . . .
Cu2 Cu 1.43763(14) 1.13059(14) 1.28983(11) 0.0219(4) Uani 1 1 d . . .
Br1 Br 1.22772(15) 1.03290(15) 1.31478(12) 0.0436(4) Uani 1 1 d . . .
Br2 Br 1.36931(14) 1.21936(14) 1.16685(11) 0.0357(4) Uani 1 1 d . . .
C1 C 1.3776(11) 1.4589(11) 1.3484(8) 0.016(3) Uani 1 1 d U . .
C1S C 0.8512(18) 0.5844(15) 0.9760(11) 0.051(5) Uani 1 1 d . . .
H1SA H 0.7771 0.5346 0.9268 0.062 Uiso 1 1 calc R . .
C2 C 1.3573(12) 1.5864(11) 1.2655(9) 0.020(3) Uani 1 1 d . . .
H2A H 1.3801 1.6377 1.2293 0.024 Uiso 1 1 calc R . .
C2S C 0.956(2) 0.6603(19) 0.9617(14) 0.070(6) Uani 1 1 d . . .
H2SA H 0.9570 0.6611 0.9018 0.085 Uiso 1 1 calc R . .
C3 C 1.2408(13) 1.5630(11) 1.2888(9) 0.021(3) Uani 1 1 d . . .
H3A H 1.1647 1.5940 1.2727 0.025 Uiso 1 1 calc R . .
C3S C 1.0634(17) 0.7374(18) 1.0344(15) 0.059(6) Uani 1 1 d . . .
H3SA H 1.1346 0.7928 1.0246 0.071 Uiso 1 1 calc R . .
C4 C 1.1477(11) 1.4295(11) 1.3776(9) 0.018(3) Uani 1 1 d . . .
H4A H 1.1193 1.4936 1.4147 0.022 Uiso 1 1 calc R . .
H4B H 1.1846 1.3830 1.4175 0.022 Uiso 1 1 calc R . .
C4S C 1.0630(15) 0.7307(15) 1.1211(13) 0.048(5) Uani 1 1 d . . .
H4SA H 1.1355 0.7814 1.1709 0.058 Uiso 1 1 calc R . .
C5 C 1.0258(12) 1.3481(12) 1.3046(9) 0.020(3) Uani 1 1 d . . .
C5S C 0.9598(15) 0.6525(13) 1.1358(10) 0.032(3) Uani 1 1 d . . .
H5SA H 0.9605 0.6473 1.1951 0.039 Uiso 1 1 calc R . .
C6S C 0.8543(14) 0.5812(12) 1.0620(10) 0.029(3) Uani 1 1 d . . .
C6 C 0.8986(11) 1.3743(12) 1.2926(8) 0.017(3) Uani 1 1 d . . .
H6A H 0.8898 1.4445 1.3310 0.020 Uiso 1 1 calc R . .
C7 C 0.7894(12) 1.3010(11) 1.2274(9) 0.021(3) Uani 1 1 d . . .
H7A H 0.7033 1.3176 1.2212 0.025 Uiso 1 1 calc R . .
C7S C 0.7413(15) 0.4997(13) 1.0779(10) 0.030(3) Uani 1 1 d . . .
C8 C 0.8039(12) 1.1967(13) 1.1668(10) 0.025(3) Uani 1 1 d . . .
C9 C 0.6957(12) 1.1194(12) 1.0956(9) 0.022(3) Uani 1 1 d . . .
H9A H 0.6091 1.1356 1.0848 0.027 Uiso 1 1 calc R . .
C10 C 0.7140(11) 1.0217(12) 1.0419(9) 0.023(3) Uani 1 1 d . . .
H10A H 0.6400 0.9683 0.9943 0.028 Uiso 1 1 calc R . .
C11 C 0.8447(12) 0.9994(12) 1.0570(9) 0.024(3) Uani 1 1 d . . .
H11A H 0.8574 0.9314 1.0185 0.029 Uiso 1 1 calc R . .
C12 C 0.9529(12) 1.0743(12) 1.1265(8) 0.019(3) Uani 1 1 d . . .
H12A H 1.0391 1.0573 1.1369 0.023 Uiso 1 1 calc R . .
C13 C 0.9341(11) 1.1768(11) 1.1820(8) 0.015(3) Uani 1 1 d . . .
C14 C 1.5707(12) 1.5200(13) 1.2880(10) 0.030(3) Uani 1 1 d . . .
H14A H 1.6332 1.5131 1.3416 0.045 Uiso 1 1 calc R . .
H14B H 1.6079 1.5949 1.2745 0.045 Uiso 1 1 calc R . .
H14C H 1.5595 1.4519 1.2365 0.045 Uiso 1 1 calc R . .
C15 C 1.5284(11) 1.2406(11) 1.4879(9) 0.019(3) Uani 1 1 d . . .
C16 C 1.5660(11) 1.1297(12) 1.5830(9) 0.022(3) Uani 1 1 d U . .
H16A H 1.5520 1.0862 1.6256 0.026 Uiso 1 1 calc R . .
C17 C 1.6733(12) 1.1444(12) 1.5484(9) 0.023(3) Uani 1 1 d U . .
H17A H 1.7496 1.1128 1.5613 0.027 Uiso 1 1 calc R . .
C18 C 1.7299(12) 1.2378(11) 1.4303(9) 0.018(3) Uani 1 1 d . . .
H18A H 1.8254 1.2769 1.4662 0.022 Uiso 1 1 calc R . .
H18B H 1.6974 1.2946 1.3989 0.022 Uiso 1 1 calc R . .
C19 C 1.7263(12) 1.1271(11) 1.3610(8) 0.017(3) Uani 1 1 d . . .
C20 C 1.8413(13) 1.0849(12) 1.3630(9) 0.023(3) Uani 1 1 d . . .
H20A H 1.9244 1.1274 1.4075 0.028 Uiso 1 1 calc R . .
C21 C 1.8342(11) 0.9812(12) 1.3001(9) 0.022(3) Uani 1 1 d . . .
H21A H 1.9123 0.9521 1.2999 0.027 Uiso 1 1 calc R . .
C22 C 1.7091(13) 0.9196(12) 1.2364(9) 0.022(3) Uani 1 1 d . . .
C23 C 1.6950(13) 0.8145(12) 1.1705(9) 0.024(3) Uani 1 1 d . . .
H23A H 1.7720 0.7840 1.1687 0.029 Uiso 1 1 calc R . .
C24 C 1.5710(14) 0.7535(12) 1.1073(10) 0.030(3) Uani 1 1 d . . .
H24A H 1.5626 0.6812 1.0636 0.036 Uiso 1 1 calc R . .
C25 C 1.4575(13) 0.8007(12) 1.1090(9) 0.021(3) Uani 1 1 d . . .
H25A H 1.3723 0.7606 1.0660 0.026 Uiso 1 1 calc R . .
C26 C 1.4713(12) 0.9074(11) 1.1748(9) 0.019(3) Uani 1 1 d . . .
H26A H 1.3948 0.9388 1.1759 0.023 Uiso 1 1 calc R . .
C27 C 1.5947(12) 0.9668(11) 1.2376(9) 0.020(3) Uani 1 1 d . . .
C28 C 1.3419(12) 1.1887(13) 1.5595(9) 0.025(3) Uani 1 1 d . . .
H28A H 1.3025 1.2433 1.5301 0.038 Uiso 1 1 calc R . .
H28B H 1.3516 1.2144 1.6244 0.038 Uiso 1 1 calc R . .
H28C H 1.2821 1.1071 1.5340 0.038 Uiso 1 1 calc R . .
N1 N 1.4397(9) 1.5204(10) 1.3049(7) 0.021(2) Uani 1 1 d U . .
N1S N 0.6503(14) 0.4337(13) 1.0855(10) 0.046(3) Uani 1 1 d . . .
N2 N 1.2544(9) 1.4843(10) 1.3411(7) 0.020(2) Uani 1 1 d . . .
N3 N 1.0460(9) 1.2539(9) 1.2506(7) 0.018(2) Uani 1 1 d . . .
N4 N 1.4800(9) 1.1907(9) 1.5440(7) 0.016(2) Uani 1 1 d . . .
N5 N 1.6499(9) 1.2154(9) 1.4901(7) 0.018(2) Uani 1 1 d . . .
N6 N 1.6042(10) 1.0712(9) 1.3009(7) 0.019(2) Uani 1 1 d . . .
B1 B 0.9379(14) 0.7121(16) 0.3902(12) 0.028(4) Uani 1 1 d . . .
F1 F 0.9902(9) 0.8352(8) 0.4336(6) 0.045(2) Uani 1 1 d . . .
F2 F 0.8891(8) 0.6529(9) 0.4493(6) 0.044(2) Uani 1 1 d . . .
F3 F 0.8394(7) 0.6940(8) 0.3120(5) 0.033(2) Uani 1 1 d . . .
F4 F 1.0450(7) 0.6689(7) 0.3702(5) 0.0295(18) Uani 1 1 d . . .

loop_
_atom_site_aniso_label
_atom_site_aniso_U_11
_atom_site_aniso_U_22
_atom_site_aniso_U_33
_atom_site_aniso_U_23
_atom_site_aniso_U_13
_atom_site_aniso_U_12
Au1 0.0195(3) 0.0089(3) 0.0183(3) -0.00152(19) 0.00269(19) 0.00499(18)
Cu1 0.0196(7) 0.0170(9) 0.0258(10) -0.0008(7) 0.0037(7) 0.0080(7)
Cu2 0.0190(7) 0.0152(9) 0.0279(10) -0.0007(7) 0.0039(7) 0.0067(7)
Br1 0.0435(8) 0.0344(10) 0.0528(11) 0.0131(8) 0.0116(8) 0.0110(7)
Br2 0.0399(8) 0.0293(9) 0.0356(9) 0.0027(7) 0.0116(7) 0.0094(7)
C1 0.016(3) 0.016(3) 0.016(3) 0.0036(12) 0.0046(12) 0.0042(12)
C1S 0.077(12) 0.037(11) 0.023(10) 0.002(8) 0.018(9) -0.017(9)
C2 0.034(7) 0.009(7) 0.014(7) -0.001(5) 0.006(6) 0.006(5)
C2S 0.087(14) 0.065(15) 0.046(13) 0.035(12) 0.002(11) -0.012(12)
C3 0.036(7) 0.012(7) 0.023(8) 0.006(6) 0.016(6) 0.015(6)
C3S 0.047(10) 0.055(14) 0.087(16) 0.046(12) 0.025(11) 0.006(9)
C4 0.019(6) 0.009(7) 0.024(8) 0.000(6) 0.007(5) 0.004(5)
C4S 0.039(9) 0.029(10) 0.071(14) 0.006(9) 0.008(9) 0.013(8)
C5 0.025(6) 0.016(8) 0.023(8) 0.009(6) 0.008(6) 0.006(6)
C5S 0.052(9) 0.029(9) 0.024(9) 0.006(7) 0.016(7) 0.024(8)
C6S 0.046(8) 0.011(8) 0.027(9) 0.000(6) 0.008(7) 0.012(6)
C6 0.024(6) 0.019(7) 0.007(7) -0.001(5) 0.006(5) 0.010(6)
C7 0.026(6) 0.017(8) 0.032(9) 0.016(7) 0.018(6) 0.012(6)
C7S 0.042(8) 0.020(9) 0.024(9) -0.002(7) 0.007(7) 0.008(7)
C8 0.024(6) 0.026(9) 0.037(9) 0.019(7) 0.012(6) 0.013(6)
C9 0.020(6) 0.026(8) 0.021(8) 0.012(6) -0.002(6) 0.007(6)
C10 0.016(6) 0.025(8) 0.023(8) 0.004(6) 0.006(6) -0.005(5)
C11 0.035(7) 0.015(8) 0.024(8) 0.006(6) 0.010(6) 0.005(6)
C12 0.027(6) 0.021(8) 0.010(7) 0.002(6) 0.005(5) 0.009(6)
C13 0.018(6) 0.017(7) 0.005(6) -0.001(5) 0.000(5) 0.005(5)
C14 0.019(6) 0.020(8) 0.044(10) 0.000(7) 0.006(6) 0.002(6)
C15 0.017(6) 0.011(7) 0.018(7) -0.006(6) 0.001(5) -0.007(5)
C16 0.022(3) 0.022(3) 0.022(3) 0.0059(13) 0.0058(13) 0.0057(12)
C17 0.023(3) 0.023(3) 0.023(3) 0.0062(13) 0.0059(13) 0.0061(13)
C18 0.023(6) 0.011(7) 0.022(8) 0.005(6) 0.006(6) 0.006(5)
C19 0.025(6) 0.017(7) 0.006(7) -0.001(5) 0.003(5) 0.004(5)
C20 0.033(7) 0.022(8) 0.018(8) 0.005(6) 0.013(6) 0.010(6)
C21 0.016(6) 0.033(9) 0.022(8) 0.012(7) 0.005(6) 0.012(6)
C22 0.037(7) 0.016(8) 0.025(8) 0.014(6) 0.016(6) 0.014(6)
C23 0.032(7) 0.025(8) 0.025(8) 0.010(7) 0.011(6) 0.022(6)
C24 0.045(8) 0.012(8) 0.031(9) -0.001(6) 0.012(7) 0.011(6)
C25 0.034(7) 0.017(8) 0.012(7) 0.004(6) 0.007(6) 0.002(6)
C26 0.024(6) 0.011(7) 0.027(8) 0.004(6) 0.014(6) 0.006(5)
C27 0.031(7) 0.006(7) 0.025(8) 0.002(6) 0.010(6) 0.007(5)
C28 0.028(7) 0.038(9) 0.015(8) 0.009(7) 0.010(6) 0.013(6)
N1 0.021(2) 0.020(2) 0.021(2) 0.0051(12) 0.0059(12) 0.0056(12)
N1S 0.054(8) 0.039(9) 0.041(9) 0.006(7) 0.014(7) 0.006(7)
N2 0.020(5) 0.017(6) 0.025(7) 0.007(5) 0.006(5) 0.008(5)
N3 0.017(5) 0.012(6) 0.028(7) 0.006(5) 0.007(5) 0.005(4)
N4 0.018(5) 0.013(6) 0.015(6) -0.002(5) 0.006(4) 0.007(4)
N5 0.016(5) 0.007(6) 0.021(6) 0.001(5) -0.003(4) -0.004(4)
N6 0.022(5) 0.012(6) 0.018(6) 0.000(5) 0.004(5) 0.006(5)
B1 0.022(7) 0.031(11) 0.031(10) 0.005(8) 0.007(7) 0.011(7)
F1 0.064(5) 0.028(6) 0.034(5) -0.005(4) -0.004(4) 0.025(4)
F2 0.047(5) 0.062(7) 0.035(6) 0.027(5) 0.021(4) 0.021(5)
F3 0.023(4) 0.045(6) 0.028(5) 0.008(4) 0.005(4) 0.004(4)
F4 0.026(4) 0.026(5) 0.039(5) 0.006(4) 0.013(4) 0.014(3)

loop_
_atom_type_symbol
_atom_type_description
_atom_type_scat_dispersion_real
_atom_type_scat_dispersion_imag
_atom_type_scat_source
C C 0.0033 0.0016 'International Tables Vol C Tables 4.2.6.8 and 6.1.1.4'
H H 0.0000 0.0000 'International Tables Vol C Tables 4.2.6.8 and 6.1.1.4'
B B 0.0013 0.0007 'International Tables Vol C Tables 4.2.6.8 and 6.1.1.4'
N N 0.0061 0.0033 'International Tables Vol C Tables 4.2.6.8 and 6.1.1.4'
F F 0.0171 0.0103 'International Tables Vol C Tables 4.2.6.8 and 6.1.1.4'
Cu Cu 0.3201 1.2651 'International Tables Vol C Tables 4.2.6.8 and 6.1.1.4'
Br Br -0.2901 2.4595 'International Tables Vol C Tables 4.2.6.8 and 6.1.1.4'
Au Au -2.0133 8.8022 'International Tables Vol C Tables 4.2.6.8 and 6.1.1.4'

loop_
_geom_angle_atom_site_label_1
_geom_angle_atom_site_label_2
_geom_angle_atom_site_label_3
_geom_angle
_geom_angle_site_symmetry_1
_geom_angle_site_symmetry_3
_geom_angle_publ_flag
C15 Au1 C1 177.3(5) . . ?
C15 Au1 Cu2 72.5(4) . . ?
C1 Au1 Cu2 108.8(4) . . ?
C15 Au1 Cu1 112.3(4) . . ?
C1 Au1 Cu1 70.1(4) . . ?
Cu2 Au1 Cu1 53.81(4) . . ?
N3 Cu1 Br2 128.9(3) . . ?
N3 Cu1 Br1 114.8(3) . . ?
Br2 Cu1 Br1 107.10(8) . . ?
N3 Cu1 Cu2 172.0(3) . . ?
Br2 Cu1 Cu2 58.42(6) . . ?
Br1 Cu1 Cu2 57.38(6) . . ?
N3 Cu1 Au1 118.2(3) . . ?
Br2 Cu1 Au1 89.53(6) . . ?
Br1 Cu1 Au1 88.84(6) . . ?
Cu2 Cu1 Au1 62.06(5) . . ?
N6 Cu2 Br1 125.5(3) . . ?
N6 Cu2 Br2 119.1(3) . . ?
Br1 Cu2 Br2 105.30(7) . . ?
N6 Cu2 Cu1 175.3(3) . . ?
Br1 Cu2 Cu1 57.39(6) . . ?
Br2 Cu2 Cu1 56.30(6) . . ?
N6 Cu2 Au1 118.4(3) . . ?
Br1 Cu2 Au1 90.08(6) . . ?
Br2 Cu2 Au1 89.64(6) . . ?
Cu1 Cu2 Au1 64.12(5) . . ?
Cu2 Br1 Cu1 65.24(6) . . ?
Cu1 Br2 Cu2 65.27(6) . . ?
N1 C1 N2 106.6(10) . . ?
N1 C1 Au1 127.0(8) . . ?
N2 C1 Au1 126.4(8) . . ?
C6S C1S C2S 118.9(17) . . ?
C6S C1S H1SA 120.6 . . ?
C2S C1S H1SA 120.6 . . ?
C3 C2 N1 107.0(11) . . ?
C3 C2 H2A 126.5 . . ?
N1 C2 H2A 126.5 . . ?
C1S C2S C3S 120.8(18) . . ?
C1S C2S H2SA 119.6 . . ?
C3S C2S H2SA 119.6 . . ?
C2 C3 N2 105.6(10) . . ?
C2 C3 H3A 127.2 . . ?
N2 C3 H3A 127.2 . . ?
C4S C3S C2S 118.4(16) . . ?
C4S C3S H3SA 120.8 . . ?
C2S C3S H3SA 120.8 . . ?
N2 C4 C5 112.2(10) . . ?
N2 C4 H4A 109.2 . . ?
C5 C4 H4A 109.2 . . ?
N2 C4 H4B 109.2 . . ?
C5 C4 H4B 109.2 . . ?
H4A C4 H4B 107.9 . . ?
C5S C4S C3S 121.1(17) . . ?
C5S C4S H4SA 119.4 . . ?
C3S C4S H4SA 119.4 . . ?
N3 C5 C6 122.5(12) . . ?
N3 C5 C4 116.6(10) . . ?
C6 C5 C4 120.8(12) . . ?
C4S C5S C6S 118.1(15) . . ?
C4S C5S H5SA 120.9 . . ?
C6S C5S H5SA 120.9 . . ?
C1S C6S C5S 122.6(14) . . ?
C1S C6S C7S 119.1(14) . . ?
C5S C6S C7S 118.3(13) . . ?
C7 C6 C5 120.7(12) . . ?
C7 C6 H6A 119.7 . . ?
C5 C6 H6A 119.7 . . ?
C6 C7 C8 119.6(11) . . ?
C6 C7 H7A 120.2 . . ?
C8 C7 H7A 120.2 . . ?
N1S C7S C6S 176.5(16) . . ?
C9 C8 C13 120.9(13) . . ?
C9 C8 C7 122.5(11) . . ?
C13 C8 C7 116.6(12) . . ?
C10 C9 C8 120.1(11) . . ?
C10 C9 H9A 119.9 . . ?
C8 C9 H9A 119.9 . . ?
C9 C10 C11 119.7(12) . . ?
C9 C10 H10A 120.1 . . ?
C11 C10 H10A 120.1 . . ?
C12 C11 C10 121.3(13) . . ?
C12 C11 H11A 119.4 . . ?
C10 C11 H11A 119.4 . . ?
C11 C12 C13 119.0(11) . . ?
C11 C12 H12A 120.5 . . ?
C13 C12 H12A 120.5 . . ?
N3 C13 C8 122.7(11) . . ?
N3 C13 C12 118.4(10) . . ?
C8 C13 C12 118.9(12) . . ?
N1 C14 H14A 109.5 . . ?
N1 C14 H14B 109.5 . . ?
H14A C14 H14B 109.5 . . ?
N1 C14 H14C 109.5 . . ?
H14A C14 H14C 109.5 . . ?
H14B C14 H14C 109.5 . . ?
N4 C15 N5 106.2(10) . . ?
N4 C15 Au1 127.9(9) . . ?
N5 C15 Au1 125.7(9) . . ?
C17 C16 N4 106.4(11) . . ?
C17 C16 H16A 126.8 . . ?
N4 C16 H16A 126.8 . . ?
C16 C17 N5 106.1(10) . . ?
C16 C17 H17A 126.9 . . ?
N5 C17 H17A 126.9 . . ?
N5 C18 C19 113.9(10) . . ?
N5 C18 H18A 108.8 . . ?
C19 C18 H18A 108.8 . . ?
N5 C18 H18B 108.8 . . ?
C19 C18 H18B 108.8 . . ?
H18A C18 H18B 107.7 . . ?
N6 C19 C20 123.8(12) . . ?
N6 C19 C18 115.3(10) . . ?
C20 C19 C18 120.9(11) . . ?
C21 C20 C19 119.7(12) . . ?
C21 C20 H20A 120.2 . . ?
C19 C20 H20A 120.2 . . ?
C20 C21 C22 118.6(11) . . ?
C20 C21 H21A 120.7 . . ?
C22 C21 H21A 120.7 . . ?
C23 C22 C21 121.6(11) . . ?
C23 C22 C27 119.1(12) . . ?
C21 C22 C27 119.3(13) . . ?
C24 C23 C22 121.5(11) . . ?
C24 C23 H23A 119.2 . . ?
C22 C23 H23A 119.2 . . ?
C23 C24 C25 119.0(13) . . ?
C23 C24 H24A 120.5 . . ?
C25 C24 H24A 120.5 . . ?
C26 C25 C24 119.7(12) . . ?
C26 C25 H25A 120.1 . . ?
C24 C25 H25A 120.1 . . ?
C27 C26 C25 120.7(11) . . ?
C27 C26 H26A 119.6 . . ?
C25 C26 H26A 119.6 . . ?
N6 C27 C26 119.0(10) . . ?
N6 C27 C22 121.2(12) . . ?
C26 C27 C22 119.8(12) . . ?
N4 C28 H28A 109.5 . . ?
N4 C28 H28B 109.5 . . ?
H28A C28 H28B 109.5 . . ?
N4 C28 H28C 109.5 . . ?
H28A C28 H28C 109.5 . . ?
H28B C28 H28C 109.5 . . ?
C1 N1 C2 110.6(10) . . ?
C1 N1 C14 128.2(10) . . ?
C2 N1 C14 121.0(10) . . ?
C1 N2 C3 110.2(10) . . ?
C1 N2 C4 125.2(10) . . ?
C3 N2 C4 124.4(9) . . ?
C5 N3 C13 117.8(9) . . ?
C5 N3 Cu1 125.6(8) . . ?
C13 N3 Cu1 116.6(8) . . ?
C15 N4 C16 111.5(10) . . ?
C15 N4 C28 125.0(10) . . ?
C16 N4 C28 123.3(10) . . ?
C15 N5 C17 109.7(10) . . ?
C15 N5 C18 125.6(10) . . ?
C17 N5 C18 123.8(10) . . ?
C19 N6 C27 117.5(10) . . ?
C19 N6 Cu2 126.0(9) . . ?
C27 N6 Cu2 116.4(8) . . ?
F3 B1 F4 109.5(13) . . ?
F3 B1 F2 112.1(11) . . ?
F4 B1 F2 108.1(11) . . ?
F3 B1 F1 110.2(12) . . ?
F4 B1 F1 107.3(11) . . ?
F2 B1 F1 109.5(13) . . ?

loop_
_geom_bond_atom_site_label_1
_geom_bond_atom_site_label_2
_geom_bond_distance
_geom_bond_site_symmetry_2
_geom_bond_publ_flag
Au1 C15 2.041(12) . ?
Au1 C1 2.042(11) . ?
Au1 Cu2 2.8533(17) . ?
Au1 Cu1 2.9059(17) . ?
Cu1 N3 1.988(9) . ?
Cu1 Br2 2.388(2) . ?
Cu1 Br1 2.418(2) . ?
Cu1 Cu2 2.6066(19) . ?
Cu2 N6 1.995(9) . ?
Cu2 Br1 2.418(2) . ?
Cu2 Br2 2.445(2) . ?
C1 N1 1.282(15) . ?
C1 N2 1.368(13) . ?
C1S C6S 1.36(2) . ?
C1S C2S 1.36(2) . ?
C1S H1SA 0.9500 . ?
C2 C3 1.341(17) . ?
C2 N1 1.412(15) . ?
C2 H2A 0.9500 . ?
C2S C3S 1.40(3) . ?
C2S H2SA 0.9500 . ?
C3 N2 1.382(15) . ?
C3 H3A 0.9500 . ?
C3S C4S 1.39(3) . ?
C3S H3SA 0.9500 . ?
C4 N2 1.464(15) . ?
C4 C5 1.502(18) . ?
C4 H4A 0.9900 . ?
C4 H4B 0.9900 . ?
C4S C5S 1.37(2) . ?
C4S H4SA 0.9500 . ?
C5 N3 1.333(16) . ?
C5 C6 1.409(15) . ?
C5S C6S 1.39(2) . ?
C5S H5SA 0.9500 . ?
C6S C7S 1.47(2) . ?
C6 C7 1.344(18) . ?
C6 H6A 0.9500 . ?
C7 C8 1.446(19) . ?
C7 H7A 0.9500 . ?
C7S N1S 1.148(18) . ?
C8 C9 1.40(2) . ?
C8 C13 1.406(15) . ?
C9 C10 1.352(19) . ?
C9 H9A 0.9500 . ?
C10 C11 1.423(17) . ?
C10 H10A 0.9500 . ?
C11 C12 1.377(19) . ?
C11 H11A 0.9500 . ?
C12 C13 1.410(17) . ?
C12 H12A 0.9500 . ?
C13 N3 1.398(16) . ?
C14 N1 1.452(15) . ?
C14 H14A 0.9800 . ?
C14 H14B 0.9800 . ?
C14 H14C 0.9800 . ?
C15 N4 1.301(15) . ?
C15 N5 1.357(15) . ?
C16 C17 1.347(17) . ?
C16 N4 1.388(14) . ?
C16 H16A 0.9500 . ?
C17 N5 1.391(15) . ?
C17 H17A 0.9500 . ?
C18 N5 1.423(15) . ?
C18 C19 1.502(18) . ?
C18 H18A 0.9900 . ?
C18 H18B 0.9900 . ?
C19 N6 1.349(15) . ?
C19 C20 1.390(16) . ?
C20 C21 1.378(19) . ?
C20 H20A 0.9500 . ?
C21 C22 1.403(19) . ?
C21 H21A 0.9500 . ?
C22 C23 1.396(19) . ?
C22 C27 1.422(16) . ?
C23 C24 1.392(19) . ?
C23 H23A 0.9500 . ?
C24 C25 1.413(17) . ?
C24 H24A 0.9500 . ?
C25 C26 1.409(18) . ?
C25 H25A 0.9500 . ?
C26 C27 1.382(18) . ?
C26 H26A 0.9500 . ?
C27 N6 1.381(16) . ?
C28 N4 1.511(14) . ?
C28 H28A 0.9800 . ?
C28 H28B 0.9800 . ?
C28 H28C 0.9800 . ?
B1 F3 1.368(17) . ?
B1 F4 1.390(16) . ?
B1 F2 1.404(18) . ?
B1 F1 1.404(19) . ?

loop_
_geom_torsion_atom_site_label_1
_geom_torsion_atom_site_label_2
_geom_torsion_atom_site_label_3
_geom_torsion_atom_site_label_4
_geom_torsion
_geom_torsion_site_symmetry_1
_geom_torsion_site_symmetry_2
_geom_torsion_site_symmetry_3
_geom_torsion_site_symmetry_4
_geom_torsion_publ_flag
C15 Au1 Cu1 N3 125.6(5) . . . . ?
C1 Au1 Cu1 N3 -55.6(5) . . . . ?
Cu2 Au1 Cu1 N3 170.9(3) . . . . ?
C15 Au1 Cu1 Br2 -99.3(4) . . . . ?
C1 Au1 Cu1 Br2 79.5(3) . . . . ?
Cu2 Au1 Cu1 Br2 -53.96(6) . . . . ?
C15 Au1 Cu1 Br1 7.8(4) . . . . ?
C1 Au1 Cu1 Br1 -173.4(3) . . . . ?
Cu2 Au1 Cu1 Br1 53.16(6) . . . . ?
C15 Au1 Cu1 Cu2 -45.3(4) . . . . ?
C1 Au1 Cu1 Cu2 133.5(3) . . . . ?
N3 Cu1 Cu2 N6 144(4) . . . . ?
Br2 Cu1 Cu2 N6 -14(4) . . . . ?
Br1 Cu1 Cu2 N6 129(4) . . . . ?
Au1 Cu1 Cu2 N6 -123(4) . . . . ?
N3 Cu1 Cu2 Br1 14(2) . . . . ?
Br2 Cu1 Cu2 Br1 -143.44(9) . . . . ?
Au1 Cu1 Cu2 Br1 108.20(7) . . . . ?
N3 Cu1 Cu2 Br2 158(2) . . . . ?
Br1 Cu1 Cu2 Br2 143.44(9) . . . . ?
Au1 Cu1 Cu2 Br2 -108.36(7) . . . . ?
N3 Cu1 Cu2 Au1 -94(2) . . . . ?
Br2 Cu1 Cu2 Au1 108.36(7) . . . . ?
Br1 Cu1 Cu2 Au1 -108.20(7) . . . . ?
C15 Au1 Cu2 N6 -48.1(5) . . . . ?
C1 Au1 Cu2 N6 129.4(5) . . . . ?
Cu1 Au1 Cu2 N6 175.5(3) . . . . ?
C15 Au1 Cu2 Br1 83.2(3) . . . . ?
C1 Au1 Cu2 Br1 -99.3(3) . . . . ?
Cu1 Au1 Cu2 Br1 -53.15(6) . . . . ?
C15 Au1 Cu2 Br2 -171.5(3) . . . . ?
C1 Au1 Cu2 Br2 6.0(3) . . . . ?
Cu1 Au1 Cu2 Br2 52.15(6) . . . . ?
C15 Au1 Cu2 Cu1 136.4(3) . . . . ?
C1 Au1 Cu2 Cu1 -46.1(3) . . . . ?
N6 Cu2 Br1 Cu1 -175.5(4) . . . . ?
Br2 Cu2 Br1 Cu1 -30.92(8) . . . . ?
Au1 Cu2 Br1 Cu1 58.73(6) . . . . ?
N3 Cu1 Br1 Cu2 -177.8(4) . . . . ?
Br2 Cu1 Br1 Cu2 32.07(8) . . . . ?
Au1 Cu1 Br1 Cu2 -57.08(6) . . . . ?
N3 Cu1 Br2 Cu2 -176.1(4) . . . . ?
Br1 Cu1 Br2 Cu2 -31.66(8) . . . . ?
Au1 Cu1 Br2 Cu2 56.98(5) . . . . ?
N6 Cu2 Br2 Cu1 178.7(4) . . . . ?
Br1 Cu2 Br2 Cu1 31.34(8) . . . . ?
Au1 Cu2 Br2 Cu1 -58.64(6) . . . . ?
C15 Au1 C1 N1 42(12) . . . . ?
Cu2 Au1 C1 N1 -75.2(12) . . . . ?
Cu1 Au1 C1 N1 -113.4(12) . . . . ?
C15 Au1 C1 N2 -137(11) . . . . ?
Cu2 Au1 C1 N2 105.9(11) . . . . ?
Cu1 Au1 C1 N2 67.7(11) . . . . ?
C6S C1S C2S C3S -2(3) . . . . ?
N1 C2 C3 N2 0.0(15) . . . . ?
C1S C2S C3S C4S 3(3) . . . . ?
C2S C3S C4S C5S -1(3) . . . . ?
N2 C4 C5 N3 61.3(14) . . . . ?
N2 C4 C5 C6 -116.2(12) . . . . ?
C3S C4S C5S C6S -1(2) . . . . ?
C2S C1S C6S C5S 0(3) . . . . ?
C2S C1S C6S C7S 179.9(17) . . . . ?
C4S C5S C6S C1S 1(2) . . . . ?
C4S C5S C6S C7S -178.2(13) . . . . ?
N3 C5 C6 C7 3.0(18) . . . . ?
C4 C5 C6 C7 -179.7(11) . . . . ?
C5 C6 C7 C8 -2.4(18) . . . . ?
C1S C6S C7S N1S 5(25) . . . . ?
C5S C6S C7S N1S -175(24) . . . . ?
C6 C7 C8 C9 -177.5(12) . . . . ?
C6 C7 C8 C13 1.5(17) . . . . ?
C13 C8 C9 C10 2.3(19) . . . . ?
C7 C8 C9 C10 -178.7(12) . . . . ?
C8 C9 C10 C11 -1.4(19) . . . . ?
C9 C10 C11 C12 1.1(19) . . . . ?
C10 C11 C12 C13 -1.7(18) . . . . ?
C9 C8 C13 N3 177.9(11) . . . . ?
C7 C8 C13 N3 -1.2(17) . . . . ?
C9 C8 C13 C12 -2.8(18) . . . . ?
C7 C8 C13 C12 178.1(11) . . . . ?
C11 C12 C13 N3 -178.2(11) . . . . ?
C11 C12 C13 C8 2.5(17) . . . . ?
C1 Au1 C15 N4 128(11) . . . . ?
Cu2 Au1 C15 N4 -114.1(12) . . . . ?
Cu1 Au1 C15 N4 -77.1(12) . . . . ?
C1 Au1 C15 N5 -47(12) . . . . ?
Cu2 Au1 C15 N5 71.1(11) . . . . ?
Cu1 Au1 C15 N5 108.1(10) . . . . ?
N4 C16 C17 N5 0.7(15) . . . . ?
N5 C18 C19 N6 65.1(14) . . . . ?
N5 C18 C19 C20 -112.4(12) . . . . ?
N6 C19 C20 C21 0.9(19) . . . . ?
C18 C19 C20 C21 178.2(11) . . . . ?
C19 C20 C21 C22 -1.1(18) . . . . ?
C20 C21 C22 C23 179.5(12) . . . . ?
C20 C21 C22 C27 1.1(18) . . . . ?
C21 C22 C23 C24 -180.0(12) . . . . ?
C27 C22 C23 C24 -1.6(19) . . . . ?
C22 C23 C24 C25 1(2) . . . . ?
C23 C24 C25 C26 -0.6(19) . . . . ?
C24 C25 C26 C27 0.2(18) . . . . ?
C25 C26 C27 N6 180.0(11) . . . . ?
C25 C26 C27 C22 -0.4(18) . . . . ?
C23 C22 C27 N6 -179.3(11) . . . . ?
C21 C22 C27 N6 -0.9(18) . . . . ?
C23 C22 C27 C26 1.1(18) . . . . ?
C21 C22 C27 C26 179.5(11) . . . . ?
N2 C1 N1 C2 -1.5(15) . . . . ?
Au1 C1 N1 C2 179.4(9) . . . . ?
N2 C1 N1 C14 -176.2(13) . . . . ?
Au1 C1 N1 C14 5(2) . . . . ?
C3 C2 N1 C1 1.0(15) . . . . ?
C3 C2 N1 C14 176.2(12) . . . . ?
N1 C1 N2 C3 1.5(15) . . . . ?
Au1 C1 N2 C3 -179.4(10) . . . . ?
N1 C1 N2 C4 177.2(12) . . . . ?
Au1 C1 N2 C4 -3.7(18) . . . . ?
C2 C3 N2 C1 -0.9(15) . . . . ?
C2 C3 N2 C4 -176.7(12) . . . . ?
C5 C4 N2 C1 -110.9(13) . . . . ?
C5 C4 N2 C3 64.2(16) . . . . ?
C6 C5 N3 C13 -2.5(17) . . . . ?
C4 C5 N3 C13 -179.9(10) . . . . ?
C6 C5 N3 Cu1 -179.8(8) . . . . ?
C4 C5 N3 Cu1 2.7(15) . . . . ?
C8 C13 N3 C5 1.7(17) . . . . ?
C12 C13 N3 C5 -177.6(11) . . . . ?
C8 C13 N3 Cu1 179.2(9) . . . . ?
C12 C13 N3 Cu1 -0.1(14) . . . . ?
Br2 Cu1 N3 C5 -109.6(10) . . . . ?
Br1 Cu1 N3 C5 108.2(9) . . . . ?
Cu2 Cu1 N3 C5 95(2) . . . . ?
Au1 Cu1 N3 C5 5.3(11) . . . . ?
Br2 Cu1 N3 C13 73.1(9) . . . . ?
Br1 Cu1 N3 C13 -69.2(9) . . . . ?
Cu2 Cu1 N3 C13 -83(3) . . . . ?
Au1 Cu1 N3 C13 -172.1(7) . . . . ?
N5 C15 N4 C16 -1.3(15) . . . . ?
Au1 C15 N4 C16 -176.9(10) . . . . ?
N5 C15 N4 C28 -176.0(11) . . . . ?
Au1 C15 N4 C28 8.4(19) . . . . ?
C17 C16 N4 C15 0.4(15) . . . . ?
C17 C16 N4 C28 175.2(12) . . . . ?
N4 C15 N5 C17 1.7(14) . . . . ?
Au1 C15 N5 C17 177.4(9) . . . . ?
N4 C15 N5 C18 170.8(12) . . . . ?
Au1 C15 N5 C18 -13.5(18) . . . . ?
C16 C17 N5 C15 -1.5(15) . . . . ?
C16 C17 N5 C18 -170.8(12) . . . . ?
C19 C18 N5 C15 -105.5(13) . . . . ?
C19 C18 N5 C17 62.1(15) . . . . ?
C20 C19 N6 C27 -0.6(17) . . . . ?
C18 C19 N6 C27 -178.0(10) . . . . ?
C20 C19 N6 Cu2 -176.5(9) . . . . ?
C18 C19 N6 Cu2 6.1(15) . . . . ?
C26 C27 N6 C19 -179.8(11) . . . . ?
C22 C27 N6 C19 0.6(17) . . . . ?
C26 C27 N6 Cu2 -3.5(15) . . . . ?
C22 C27 N6 Cu2 176.9(9) . . . . ?
Br1 Cu2 N6 C19 -116.3(9) . . . . ?
Br2 Cu2 N6 C19 103.4(10) . . . . ?
Cu1 Cu2 N6 C19 117(4) . . . . ?
Au1 Cu2 N6 C19 -3.6(11) . . . . ?
Br1 Cu2 N6 C27 67.7(9) . . . . ?
Br2 Cu2 N6 C27 -72.5(9) . . . . ?
Cu1 Cu2 N6 C27 -59(4) . . . . ?
Au1 Cu2 N6 C27 -179.5(7) . . . . ?
